data_7210244
loop_
_publ_author_name
'Guo, Feng'
'Zhu, Baoyong'
'Liu, Mingli'
'Zhang, Xiuling'
'Zhang, Jian'
'Zhao, Jiongpeng'

_publ_section_title
;
 Tuning structural topologies of four Ni(ii) coordination polymers through
 modifying the substitute group of organic ligand
;
_journal_issue 31
_journal_name_full CrystEngComm
_journal_page_first 6191
_journal_paper_doi 10.1039/c3ce40157j
_journal_volume 15
_journal_year 2013
_chemical_formula_sum 'C30 H27 N6 Ni O4'
_chemical_formula_weight 594.29
_chemical_name_systematic
; 
 ? 
;
_space_group_IT_number 15
_symmetry_cell_setting monoclinic
_symmetry_space_group_name_Hall '-C 2yc'
_symmetry_space_group_name_H-M 'C 1 2/c 1'
_atom_sites_solution_hydrogens geom
_atom_sites_solution_primary direct
_atom_sites_solution_secondary difmap
_audit_creation_method SHELXL-97
_cell_angle_alpha 90.00
_cell_angle_beta 100.4120(5)
_cell_angle_gamma 90.00
_cell_formula_units_Z 8
_cell_length_a 17.3102(7)
_cell_length_b 10.8871(4)
_cell_length_c 30.2298(12)
_cell_measurement_temperature 293(2)
_cell_volume 5603.2(4)
_computing_cell_refinement 'Bruker SMART'
_computing_data_collection SMART(Bruker,1998)
_computing_data_reduction SAINT(Bruker,1998)
_computing_molecular_graphics 'SHELXTL (Bruker,1998)'
_computing_publication_material 'Bruker SHELXTL'
_computing_structure_refinement 'SHELXL-97 (Sheldrick, 1997)'
_computing_structure_solution 'SHELXS-97 (Sheldrick, 1990)'
_diffrn_ambient_temperature 293(2)
_diffrn_measured_fraction_theta_full 0.990
_diffrn_measured_fraction_theta_max 0.990
_diffrn_measurement_device_type 'CCD area detector'
_diffrn_measurement_method '\f and \w scans'
_diffrn_radiation_monochromator graphite
_diffrn_radiation_source 'fine-focus sealed tube'
_diffrn_radiation_type MoK\a
_diffrn_radiation_wavelength 0.71073
_diffrn_reflns_av_R_equivalents 0.0222
_diffrn_reflns_av_sigmaI/netI 0.0278
_diffrn_reflns_limit_h_max 22
_diffrn_reflns_limit_h_min -22
_diffrn_reflns_limit_k_max 14
_diffrn_reflns_limit_k_min -14
_diffrn_reflns_limit_l_max 39
_diffrn_reflns_limit_l_min -22
_diffrn_reflns_number 16977
_diffrn_reflns_theta_full 27.55
_diffrn_reflns_theta_max 27.55
_diffrn_reflns_theta_min 1.37
_exptl_absorpt_coefficient_mu 0.739
_exptl_absorpt_correction_T_max 0.8542
_exptl_absorpt_correction_T_min 0.8086
_exptl_absorpt_correction_type multi-scan
_exptl_absorpt_process_details 'SADABS (Sheldrick, 1996)'
_exptl_crystal_colour green
_exptl_crystal_density_diffrn 1.409
_exptl_crystal_density_method 'not measured'
_exptl_crystal_description block
_exptl_crystal_F_000 2472
_exptl_crystal_size_max 0.30
_exptl_crystal_size_mid 0.26
_exptl_crystal_size_min 0.22
_refine_diff_density_max 0.631
_refine_diff_density_min -0.338
_refine_diff_density_rms 0.054
_refine_ls_extinction_method none
_refine_ls_goodness_of_fit_ref 1.075
_refine_ls_hydrogen_treatment mixed
_refine_ls_matrix_type full
_refine_ls_number_parameters 374
_refine_ls_number_reflns 6402
_refine_ls_number_restraints 0
_refine_ls_restrained_S_all 1.075
_refine_ls_R_factor_all 0.0444
_refine_ls_R_factor_gt 0.0344
_refine_ls_shift/su_max 0.027
_refine_ls_shift/su_mean 0.001
_refine_ls_structure_factor_coef Fsqd
_refine_ls_weighting_details 'calc w=1/[\s^2^(Fo^2^)+(0.0502P)^2^+2.6633P] where P=(Fo^2^+2Fc^2^)/3'
_refine_ls_weighting_scheme calc
_refine_ls_wR_factor_gt 0.0918
_refine_ls_wR_factor_ref 0.0960
_reflns_number_gt 5197
_reflns_number_total 6402
_reflns_threshold_expression >2sigma(I)
_cod_data_source_file c3ce40157j.txt
_cod_data_source_block Ni_3
_cod_depositor_comments
;
The following automatic conversions were performed:

'_symmetry_cell_setting' value 'Monoclinic' changed to 'monoclinic'
according to /home/saulius/struct/CIF-dictionaries/cif_core.dic
dictionary named 'cif_core.dic' version 2.4.2 from
2011-04-26.

'_exptl_absorpt_correction_type' value 'MULTI-SCAN'
changed to 'multi-scan' according to
/home/saulius/struct/CIF-dictionaries/cif_core.dic dictionary named
'cif_core.dic' version 2.4.2 from 2011-04-26.

Automatic conversion script
Id: cif_fix_values 1891 2012-01-12 08:04:46Z andrius 
;
_cod_original_sg_symbol_H-M C2/c
_cod_database_code 7210244

loop_
_symmetry_equiv_pos_as_xyz
'x, y, z'
'-x, y, -z+1/2'
'x+1/2, y+1/2, z'
'-x+1/2, y+1/2, -z+1/2'
'-x, -y, -z'
'x, -y, z-1/2'
'-x+1/2, -y+1/2, -z'
'x+1/2, -y+1/2, z-1/2'

loop_
_atom_site_label
_atom_site_type_symbol
_atom_site_fract_x
_atom_site_fract_y
_atom_site_fract_z
_atom_site_U_iso_or_equiv
_atom_site_adp_type
_atom_site_occupancy
_atom_site_symmetry_multiplicity
_atom_site_calc_flag
_atom_site_refinement_flags
Ni1 Ni 0.020811(12) 0.996289(18) 0.137626(7) 0.01990(8) Uani 1 1 d .
O3 O 0.42482(7) 1.36950(11) 0.14138(4) 0.0250(3) Uani 1 1 d .
O2 O 0.16649(8) 1.20457(13) 0.17538(5) 0.0371(3) Uani 1 1 d .
O4 O 0.41219(8) 1.50599(11) 0.08703(5) 0.0309(3) Uani 1 1 d .
O1 O 0.08656(7) 1.12830(12) 0.11493(4) 0.0316(3) Uani 1 1 d .
N4 N 0.12720(9) 0.75700(13) 0.23736(5) 0.0287(3) Uani 1 1 d .
N5 N 0.08266(9) 0.27651(13) 0.29616(5) 0.0254(3) Uani 1 1 d .
N2 N 0.12914(10) 0.78650(15) 0.04860(6) 0.0348(4) Uani 1 1 d .
C22 C 0.09603(11) 0.49967(16) 0.31378(7) 0.0287(4) Uani 1 1 d .
N6 N 0.03211(8) 0.11317(13) 0.32329(5) 0.0244(3) Uani 1 1 d .
N1 N 0.06022(9) 0.87240(14) 0.09458(5) 0.0301(4) Uani 1 1 d .
C5 C 0.38410(10) 1.42039(16) 0.10723(6) 0.0235(4) Uani 1 1 d .
C23 C 0.09672(10) 0.40108(15) 0.28415(6) 0.0239(4) Uani 1 1 d .
C2 C 0.18555(10) 1.26718(16) 0.10297(6) 0.0249(4) Uani 1 1 d .
C3 C 0.26146(10) 1.31055(16) 0.11873(6) 0.0245(4) Uani 1 1 d .
H3 H 0.2855 1.2947 0.1482 0.029 Uiso 1 1 calc R
C21 C 0.10691(10) 0.61640(16) 0.29712(6) 0.0283(4) Uani 1 1 d .
H21 H 0.1045 0.6843 0.3155 0.034 Uiso 1 1 calc R
C4 C 0.30137(10) 1.37710(16) 0.09079(6) 0.0246(4) Uani 1 1 d .
C25 C 0.12760(11) 0.53573(17) 0.22547(7) 0.0289(4) Uani 1 1 d .
C24 C 0.11318(10) 0.41932(16) 0.24123(6) 0.0262(4) Uani 1 1 d .
H24 H 0.1146 0.3518 0.2225 0.031 Uiso 1 1 calc R
C1 C 0.14354(10) 1.19432(16) 0.13429(6) 0.0244(4) Uani 1 1 d .
N3 N 0.09453(8) 0.91432(13) 0.19175(5) 0.0255(3) Uani 1 1 d .
C13 C 0.19172(11) 0.76754(17) 0.02366(7) 0.0306(4) Uani 1 1 d .
C7 C 0.18837(12) 1.36257(19) 0.03070(6) 0.0352(5) Uani 1 1 d .
C28 C 0.11457(12) 0.17437(17) 0.27892(7) 0.0349(5) Uani 1 1 d .
H28 H 0.1505 0.1739 0.2594 0.042 Uiso 1 1 calc R
C20 C 0.12120(10) 0.63412(16) 0.25399(6) 0.0259(4) Uani 1 1 d .
C15 C 0.32391(12) 0.7184(2) 0.02255(7) 0.0391(5) Uani 1 1 d .
H15 H 0.3742 0.6970 0.0370 0.047 Uiso 1 1 calc R
C27 C 0.03245(10) 0.23336(16) 0.32225(6) 0.0253(4) Uani 1 1 d .
H27 H 0.0021 0.2830 0.3375 0.030 Uiso 1 1 calc R
C19 C 0.19162(11) 0.83282(17) 0.24271(7) 0.0306(4) Uani 1 1 d .
H19 H 0.2396 0.8208 0.2618 0.037 Uiso 1 1 calc R
C17 C 0.07106(11) 0.80993(17) 0.20664(7) 0.0320(4) Uani 1 1 d .
H17 H 0.0214 0.7765 0.1971 0.038 Uiso 1 1 calc R
C8 C 0.15057(11) 1.29271(18) 0.05889(7) 0.0332(4) Uani 1 1 d .
H8 H 0.1006 1.2623 0.0479 0.040 Uiso 1 1 calc R
C10 C 0.11675(12) 0.88788(18) 0.07177(7) 0.0351(5) Uani 1 1 d .
H10 H 0.1451 0.9604 0.0716 0.042 Uiso 1 1 calc R
C9 C 0.14952(15) 1.3940(3) -0.01691(8) 0.0556(7) Uani 1 1 d .
H9A H 0.0964 1.3645 -0.0223 0.083 Uiso 1 1 calc R
H9B H 0.1780 1.3560 -0.0377 0.083 Uiso 1 1 calc R
H9C H 0.1496 1.4815 -0.0209 0.083 Uiso 1 1 calc R
C6 C 0.26435(11) 1.40427(18) 0.04716(6) 0.0325(4) Uani 1 1 d .
H6 H 0.2905 1.4508 0.0287 0.039 Uiso 1 1 calc R
C18 C 0.17079(10) 0.92916(17) 0.21434(7) 0.0290(4) Uani 1 1 d .
H18 H 0.2031 0.9952 0.2107 0.035 Uiso 1 1 calc R
C29 C 0.08321(12) 0.07612(18) 0.29600(7) 0.0343(5) Uani 1 1 d .
H29 H 0.0945 -0.0052 0.2902 0.041 Uiso 1 1 calc R
C14 C 0.26484(12) 0.73601(19) 0.04752(7) 0.0356(5) Uani 1 1 d .
C12 C 0.07734(14) 0.6998(2) 0.05788(9) 0.0525(7) Uani 1 1 d .
H12 H 0.0720 0.6199 0.0469 0.063 Uiso 1 1 calc R
C26 C 0.15086(15) 0.5506(2) 0.18013(7) 0.0460(6) Uani 1 1 d .
H26A H 0.2012 0.5901 0.1837 0.069 Uiso 1 1 calc R
H26B H 0.1124 0.5999 0.1612 0.069 Uiso 1 1 calc R
H26C H 0.1538 0.4714 0.1666 0.069 Uiso 1 1 calc R
C11 C 0.03556(13) 0.7536(2) 0.08610(8) 0.0459(6) Uani 1 1 d .
H11 H -0.0042 0.7156 0.0981 0.055 Uiso 1 1 calc R
C40 C 0.08485(18) 0.4888(2) 0.36200(8) 0.0494(6) Uani 1 1 d .
H40A H 0.1064 0.5599 0.3785 0.074 Uiso 1 1 calc R
H40B H 0.1112 0.4165 0.3752 0.074 Uiso 1 1 calc R
H40C H 0.0298 0.4830 0.3629 0.074 Uiso 1 1 calc R
C16 C 0.27706(15) 0.7131(3) 0.09734(8) 0.0555(6) Uani 1 1 d .
H16A H 0.3312 0.6931 0.1082 0.083 Uiso 1 1 calc R
H16B H 0.2445 0.6459 0.1033 0.083 Uiso 1 1 calc R
H16C H 0.2633 0.7855 0.1123 0.083 Uiso 1 1 calc R

loop_
_atom_site_aniso_label
_atom_site_aniso_U_11
_atom_site_aniso_U_22
_atom_site_aniso_U_33
_atom_site_aniso_U_23
_atom_site_aniso_U_13
_atom_site_aniso_U_12
Ni1 0.01785(12) 0.01833(12) 0.02475(13) -0.00105(8) 0.00717(9) -0.00243(8)
O3 0.0210(6) 0.0255(6) 0.0289(7) 0.0016(5) 0.0055(5) -0.0030(5)
O2 0.0414(8) 0.0404(8) 0.0306(8) -0.0015(6) 0.0098(6) -0.0153(6)
O4 0.0263(7) 0.0328(7) 0.0339(7) 0.0075(6) 0.0061(6) -0.0092(5)
O1 0.0297(7) 0.0306(7) 0.0360(8) -0.0003(6) 0.0103(6) -0.0143(5)
N4 0.0257(8) 0.0192(7) 0.0400(9) 0.0058(6) 0.0025(7) 0.0005(6)
N5 0.0265(7) 0.0201(7) 0.0313(8) 0.0022(6) 0.0097(6) 0.0005(6)
N2 0.0352(9) 0.0334(9) 0.0414(10) -0.0081(7) 0.0221(8) -0.0026(7)
C22 0.0301(9) 0.0270(10) 0.0292(10) -0.0003(7) 0.0058(8) 0.0013(7)
N6 0.0253(7) 0.0228(8) 0.0260(8) 0.0019(6) 0.0068(6) -0.0001(6)
N1 0.0275(8) 0.0304(8) 0.0361(9) -0.0070(7) 0.0155(7) -0.0046(6)
C5 0.0212(8) 0.0233(8) 0.0270(9) -0.0022(7) 0.0073(7) -0.0044(7)
C23 0.0218(8) 0.0196(8) 0.0305(10) 0.0025(7) 0.0050(7) 0.0005(6)
C2 0.0236(8) 0.0219(9) 0.0299(10) -0.0005(7) 0.0065(7) -0.0046(7)
C3 0.0228(8) 0.0250(9) 0.0256(9) 0.0009(7) 0.0045(7) -0.0051(7)
C21 0.0282(9) 0.0218(9) 0.0345(10) -0.0039(7) 0.0043(8) 0.0021(7)
C4 0.0229(8) 0.0246(9) 0.0268(9) -0.0003(7) 0.0055(7) -0.0054(7)
C25 0.0298(9) 0.0252(9) 0.0319(10) 0.0042(8) 0.0064(8) 0.0016(7)
C24 0.0267(9) 0.0208(9) 0.0312(10) -0.0008(7) 0.0055(7) 0.0004(7)
C1 0.0231(8) 0.0200(8) 0.0321(10) -0.0016(7) 0.0101(7) -0.0031(7)
N3 0.0249(7) 0.0194(7) 0.0324(8) 0.0013(6) 0.0059(6) 0.0001(6)
C13 0.0317(10) 0.0274(10) 0.0375(11) -0.0046(8) 0.0190(8) 0.0022(7)
C7 0.0345(10) 0.0413(11) 0.0267(10) 0.0039(8) -0.0027(8) -0.0104(9)
C28 0.0433(11) 0.0240(9) 0.0438(12) 0.0016(8) 0.0255(10) 0.0031(8)
C20 0.0219(8) 0.0182(8) 0.0364(10) 0.0064(7) 0.0019(7) 0.0002(6)
C15 0.0325(10) 0.0487(13) 0.0372(12) -0.0024(9) 0.0090(9) 0.0114(9)
C27 0.0243(9) 0.0235(9) 0.0296(9) 0.0031(7) 0.0085(7) 0.0022(7)
C19 0.0229(9) 0.0267(9) 0.0402(11) 0.0014(8) 0.0003(8) -0.0010(7)
C17 0.0246(9) 0.0258(10) 0.0427(11) 0.0060(8) -0.0015(8) -0.0020(7)
C8 0.0263(9) 0.0364(11) 0.0350(11) 0.0010(8) 0.0006(8) -0.0119(8)
C10 0.0348(10) 0.0290(10) 0.0470(12) -0.0085(9) 0.0218(9) -0.0055(8)
C9 0.0533(15) 0.0733(18) 0.0345(13) 0.0134(12) -0.0075(11) -0.0182(13)
C6 0.0326(10) 0.0359(11) 0.0290(10) 0.0065(8) 0.0058(8) -0.0122(8)
C18 0.0249(9) 0.0231(9) 0.0383(11) 0.0019(8) 0.0037(8) -0.0032(7)
C29 0.0464(12) 0.0218(9) 0.0406(11) -0.0022(8) 0.0232(9) 0.0015(8)
C14 0.0405(11) 0.0369(11) 0.0321(11) -0.0013(8) 0.0133(9) 0.0063(9)
C12 0.0571(14) 0.0387(13) 0.0719(17) -0.0254(12) 0.0390(13) -0.0183(11)
C26 0.0667(15) 0.0362(12) 0.0397(12) 0.0066(10) 0.0217(11) -0.0026(11)
C11 0.0465(12) 0.0370(12) 0.0628(15) -0.0167(11) 0.0333(12) -0.0155(10)
C40 0.0831(19) 0.0340(12) 0.0356(12) -0.0026(9) 0.0231(12) -0.0015(11)
C16 0.0563(15) 0.0720(18) 0.0410(14) 0.0023(12) 0.0161(11) 0.0115(13)

loop_
_atom_type_symbol
_atom_type_description
_atom_type_scat_dispersion_real
_atom_type_scat_dispersion_imag
_atom_type_scat_source
C C 0.0033 0.0016 'International Tables Vol C Tables 4.2.6.8 and 6.1.1.4'
H H 0.0000 0.0000 'International Tables Vol C Tables 4.2.6.8 and 6.1.1.4'
N N 0.0061 0.0033 'International Tables Vol C Tables 4.2.6.8 and 6.1.1.4'
Ni Ni 0.3393 1.1124 'International Tables Vol C Tables 4.2.6.8 and 6.1.1.4'
O O 0.0106 0.0060 'International Tables Vol C Tables 4.2.6.8 and 6.1.1.4'

loop_
_geom_angle_atom_site_label_1
_geom_angle_atom_site_label_2
_geom_angle_atom_site_label_3
_geom_angle
_geom_angle_site_symmetry_1
_geom_angle_site_symmetry_3
O1 Ni1 N6 95.23(6) . 2_565
O1 Ni1 N1 88.87(6) . .
N6 Ni1 N1 172.95(6) 2_565 .
O1 Ni1 N3 105.52(6) . .
N6 Ni1 N3 94.98(6) 2_565 .
N1 Ni1 N3 89.43(6) . .
O1 Ni1 O3 161.15(5) . 3_445
N6 Ni1 O3 86.51(5) 2_565 3_445
N1 Ni1 O3 87.77(5) . 3_445
N3 Ni1 O3 93.00(5) . 3_445
O1 Ni1 O4 101.07(5) . 3_445
N6 Ni1 O4 87.50(6) 2_565 3_445
N1 Ni1 O4 86.08(6) . 3_445
N3 Ni1 O4 152.94(5) . 3_445
O3 Ni1 O4 60.19(4) 3_445 3_445
O1 Ni1 C5 131.06(6) . 3_445
N6 Ni1 C5 85.76(6) 2_565 3_445
N1 Ni1 C5 87.22(6) . 3_445
N3 Ni1 C5 123.19(6) . 3_445
O3 Ni1 C5 30.22(5) 3_445 3_445
O4 Ni1 C5 29.99(5) 3_445 3_445
C5 O3 Ni1 89.87(9) . 3
C5 O4 Ni1 89.08(11) . 3
C1 O1 Ni1 132.80(12) . .
C17 N4 C19 107.07(15) . .
C17 N4 C20 123.36(15) . .
C19 N4 C20 128.74(15) . .
C27 N5 C28 106.34(14) . .
C27 N5 C23 128.95(15) . .
C28 N5 C23 124.47(15) . .
C10 N2 C12 106.71(16) . .
C10 N2 C13 126.53(16) . .
C12 N2 C13 126.29(17) . .
C21 C22 C23 116.83(17) . .
C21 C22 C40 118.06(17) . .
C23 C22 C40 125.11(17) . .
C27 N6 C29 105.83(15) . .
C27 N6 Ni1 129.46(12) . 2_545
C29 N6 Ni1 124.32(12) . 2_545
C10 N1 C11 105.10(16) . .
C10 N1 Ni1 127.61(13) . .
C11 N1 Ni1 127.17(13) . .
O4 C5 O3 120.78(15) . .
O4 C5 C4 119.99(16) . .
O3 C5 C4 119.23(15) . .
O4 C5 Ni1 60.93(9) . 3
O3 C5 Ni1 59.91(8) . 3
C4 C5 Ni1 177.63(13) . 3
C24 C23 C22 120.93(16) . .
C24 C23 N5 116.28(15) . .
C22 C23 N5 122.77(16) . .
C8 C2 C3 118.69(16) . .
C8 C2 C1 121.88(15) . .
C3 C2 C1 119.43(16) . .
C4 C3 C2 120.66(17) . .
C4 C3 H3 119.7 . .
C2 C3 H3 119.7 . .
C20 C21 C22 121.80(17) . .
C20 C21 H21 119.1 . .
C22 C21 H21 119.1 . .
C3 C4 C6 119.58(16) . .
C3 C4 C5 120.75(16) . .
C6 C4 C5 119.67(15) . .
C20 C25 C24 116.70(17) . .
C20 C25 C26 123.04(18) . .
C24 C25 C26 120.25(18) . .
C25 C24 C23 121.89(17) . .
C25 C24 H24 119.1 . .
C23 C24 H24 119.1 . .
O2 C1 O1 126.35(16) . .
O2 C1 C2 118.38(15) . .
O1 C1 C2 115.27(16) . .
C17 N3 C18 105.01(15) . .
C17 N3 Ni1 117.12(12) . .
C18 N3 Ni1 137.08(12) . .
C14 C13 C15 123.26(17) . 7_565
C14 C13 N2 117.80(18) . .
C15 C13 N2 118.94(17) 7_565 .
C8 C7 C6 118.48(18) . .
C8 C7 C9 121.93(18) . .
C6 C7 C9 119.59(18) . .
C29 C28 N5 106.15(16) . .
C29 C28 H28 126.9 . .
N5 C28 H28 126.9 . .
C21 C20 C25 121.61(16) . .
C21 C20 N4 119.68(16) . .
C25 C20 N4 118.69(17) . .
C13 C15 C14 120.31(19) 7_565 .
C13 C15 H15 119.8 7_565 .
C14 C15 H15 119.8 . .
N6 C27 N5 111.45(16) . .
N6 C27 H27 124.3 . .
N5 C27 H27 124.3 . .
C18 C19 N4 105.78(16) . .
C18 C19 H19 127.1 . .
N4 C19 H19 127.1 . .
N3 C17 N4 112.16(16) . .
N3 C17 H17 123.9 . .
N4 C17 H17 123.9 . .
C2 C8 C7 121.71(17) . .
C2 C8 H8 119.1 . .
C7 C8 H8 119.1 . .
N1 C10 N2 111.98(17) . .
N1 C10 H10 124.0 . .
N2 C10 H10 124.0 . .
C7 C9 H9A 109.5 . .
C7 C9 H9B 109.5 . .
H9A C9 H9B 109.5 . .
C7 C9 H9C 109.5 . .
H9A C9 H9C 109.5 . .
H9B C9 H9C 109.5 . .
C4 C6 C7 120.82(17) . .
C4 C6 H6 119.6 . .
C7 C6 H6 119.6 . .
C19 C18 N3 109.98(16) . .
C19 C18 H18 125.0 . .
N3 C18 H18 125.0 . .
C28 C29 N6 110.20(16) . .
C28 C29 H29 124.9 . .
N6 C29 H29 124.9 . .
C13 C14 C15 116.44(18) . .
C13 C14 C16 120.92(19) . .
C15 C14 C16 122.48(19) . .
C11 C12 N2 106.11(18) . .
C11 C12 H12 126.9 . .
N2 C12 H12 126.9 . .
C25 C26 H26A 109.5 . .
C25 C26 H26B 109.5 . .
H26A C26 H26B 109.5 . .
C25 C26 H26C 109.5 . .
H26A C26 H26C 109.5 . .
H26B C26 H26C 109.5 . .
C12 C11 N1 110.08(18) . .
C12 C11 H11 125.0 . .
N1 C11 H11 125.0 . .
C22 C40 H40A 109.5 . .
C22 C40 H40B 109.5 . .
H40A C40 H40B 109.5 . .
C22 C40 H40C 109.5 . .
H40A C40 H40C 109.5 . .
H40B C40 H40C 109.5 . .
C14 C16 H16A 109.5 . .
C14 C16 H16B 109.5 . .
H16A C16 H16B 109.5 . .
C14 C16 H16C 109.5 . .
H16A C16 H16C 109.5 . .
H16B C16 H16C 109.5 . .

loop_
_geom_bond_atom_site_label_1
_geom_bond_atom_site_label_2
_geom_bond_distance
_geom_bond_site_symmetry_2
Ni1 O1 2.0283(12) .
Ni1 N6 2.0605(14) 2_565
Ni1 N1 2.0733(15) .
Ni1 N3 2.0850(15) .
Ni1 O3 2.1788(12) 3_445
Ni1 O4 2.2014(14) 3_445
Ni1 C5 2.5183(17) 3_445
O3 C5 1.268(2) .
O3 Ni1 2.1788(12) 3
O2 C1 1.239(2) .
O4 C5 1.259(2) .
O4 Ni1 2.2014(14) 3
O1 C1 1.274(2) .
N4 C17 1.346(2) .
N4 C19 1.373(2) .
N4 C20 1.440(2) .
N5 C27 1.359(2) .
N5 C28 1.385(2) .
N5 C23 1.436(2) .
N2 C10 1.345(2) .
N2 C12 1.365(3) .
N2 C13 1.442(2) .
C22 C21 1.392(3) .
C22 C23 1.399(3) .
C22 C40 1.509(3) .
N6 C27 1.309(2) .
N6 C29 1.375(2) .
N6 Ni1 2.0605(14) 2_545
N1 C10 1.306(2) .
N1 C11 1.372(2) .
C5 C4 1.504(2) .
C5 Ni1 2.5183(17) 3
C23 C24 1.392(2) .
C2 C8 1.389(3) .
C2 C3 1.396(2) .
C2 C1 1.518(2) .
C3 C4 1.388(2) .
C3 H3 0.9300 .
C21 C20 1.384(3) .
C21 H21 0.9300 .
C4 C6 1.390(3) .
C25 C20 1.392(3) .
C25 C24 1.392(3) .
C25 C26 1.505(3) .
C24 H24 0.9300 .
N3 C17 1.314(2) .
N3 C18 1.382(2) .
C13 C14 1.382(3) .
C13 C15 1.383(3) 7_565
C7 C8 1.391(3) .
C7 C6 1.395(3) .
C7 C9 1.513(3) .
C28 C29 1.344(3) .
C28 H28 0.9300 .
C15 C13 1.383(3) 7_565
C15 C14 1.390(3) .
C15 H15 0.9300 .
C27 H27 0.9300 .
C19 C18 1.362(3) .
C19 H19 0.9300 .
C17 H17 0.9300 .
C8 H8 0.9300 .
C10 H10 0.9300 .
C9 H9A 0.9600 .
C9 H9B 0.9600 .
C9 H9C 0.9600 .
C6 H6 0.9300 .
C18 H18 0.9300 .
C29 H29 0.9300 .
C14 C16 1.503(3) .
C12 C11 1.348(3) .
C12 H12 0.9300 .
C26 H26A 0.9600 .
C26 H26B 0.9600 .
C26 H26C 0.9600 .
C11 H11 0.9300 .
C40 H40A 0.9600 .
C40 H40B 0.9600 .
C40 H40C 0.9600 .
C16 H16A 0.9600 .
C16 H16B 0.9600 .
C16 H16C 0.9600 .

loop_
_geom_torsion_atom_site_label_1
_geom_torsion_atom_site_label_2
_geom_torsion_atom_site_label_3
_geom_torsion_atom_site_label_4
_geom_torsion
_geom_torsion_site_symmetry_1
_geom_torsion_site_symmetry_4
N6 Ni1 O1 C1 66.94(16) 2_565 .
N1 Ni1 O1 C1 -118.81(17) . .
N3 Ni1 O1 C1 -29.72(17) . .
O3 Ni1 O1 C1 161.46(15) 3_445 .
O4 Ni1 O1 C1 155.40(16) 3_445 .
C5 Ni1 O1 C1 155.86(15) 3_445 .
O1 Ni1 N1 C10 10.83(18) . .
N6 Ni1 N1 C10 136.5(4) 2_565 .
N3 Ni1 N1 C10 -94.70(18) . .
O3 Ni1 N1 C10 172.28(18) 3_445 .
O4 Ni1 N1 C10 112.01(18) 3_445 .
C5 Ni1 N1 C10 142.03(18) 3_445 .
O1 Ni1 N1 C11 -173.51(19) . .
N6 Ni1 N1 C11 -47.8(6) 2_565 .
N3 Ni1 N1 C11 80.96(19) . .
O3 Ni1 N1 C11 -12.07(19) 3_445 .
O4 Ni1 N1 C11 -72.34(19) 3_445 .
C5 Ni1 N1 C11 -42.31(19) 3_445 .
Ni1 O4 C5 O3 -2.72(17) 3 .
Ni1 O4 C5 C4 177.49(14) 3 .
Ni1 O3 C5 O4 2.74(17) 3 .
Ni1 O3 C5 C4 -177.46(14) 3 .
C21 C22 C23 C24 4.5(3) . .
C40 C22 C23 C24 -175.2(2) . .
C21 C22 C23 N5 -177.07(16) . .
C40 C22 C23 N5 3.2(3) . .
C27 N5 C23 C24 -145.16(18) . .
C28 N5 C23 C24 28.5(3) . .
C27 N5 C23 C22 36.3(3) . .
C28 N5 C23 C22 -150.05(19) . .
C8 C2 C3 C4 -0.5(3) . .
C1 C2 C3 C4 179.79(16) . .
C23 C22 C21 C20 -2.8(3) . .
C40 C22 C21 C20 176.96(19) . .
C2 C3 C4 C6 2.2(3) . .
C2 C3 C4 C5 -178.01(16) . .
O4 C5 C4 C3 -161.11(17) . .
O3 C5 C4 C3 19.1(3) . .
Ni1 C5 C4 C3 -49(3) 3 .
O4 C5 C4 C6 18.7(3) . .
O3 C5 C4 C6 -161.08(17) . .
Ni1 C5 C4 C6 131(3) 3 .
C20 C25 C24 C23 -2.9(3) . .
C26 C25 C24 C23 175.62(19) . .
C22 C23 C24 C25 -1.7(3) . .
N5 C23 C24 C25 179.76(16) . .
Ni1 O1 C1 O2 -10.9(3) . .
Ni1 O1 C1 C2 169.71(12) . .
C8 C2 C1 O2 -159.20(18) . .
C3 C2 C1 O2 20.5(2) . .
C8 C2 C1 O1 20.2(3) . .
C3 C2 C1 O1 -160.03(16) . .
O1 Ni1 N3 C17 -166.60(14) . .
N6 Ni1 N3 C17 96.56(14) 2_565 .
N1 Ni1 N3 C17 -77.93(14) . .
O3 Ni1 N3 C17 9.80(14) 3_445 .
O4 Ni1 N3 C17 2.3(2) 3_445 .
C5 Ni1 N3 C17 8.37(16) 3_445 .
O1 Ni1 N3 C18 1.35(19) . .
N6 Ni1 N3 C18 -95.50(18) 2_565 .
N1 Ni1 N3 C18 90.02(18) . .
O3 Ni1 N3 C18 177.75(18) 3_445 .
O4 Ni1 N3 C18 170.25(15) 3_445 .
C5 Ni1 N3 C18 176.32(17) 3_445 .
C10 N2 C13 C14 79.6(3) . .
C12 N2 C13 C14 -91.5(3) . .
C10 N2 C13 C15 -100.4(3) . 7_565
C12 N2 C13 C15 88.5(3) . 7_565
C27 N5 C28 C29 -1.0(2) . .
C23 N5 C28 C29 -175.87(18) . .
C22 C21 C20 C25 -1.8(3) . .
C22 C21 C20 N4 176.16(17) . .
C24 C25 C20 C21 4.6(3) . .
C26 C25 C20 C21 -173.85(19) . .
C24 C25 C20 N4 -173.39(15) . .
C26 C25 C20 N4 8.1(3) . .
C17 N4 C20 C21 -106.6(2) . .
C19 N4 C20 C21 85.1(2) . .
C17 N4 C20 C25 71.4(2) . .
C19 N4 C20 C25 -96.8(2) . .
C29 N6 C27 N5 -1.2(2) . .
Ni1 N6 C27 N5 171.85(12) 2_545 .
C28 N5 C27 N6 1.4(2) . .
C23 N5 C27 N6 175.94(17) . .
C17 N4 C19 C18 -0.2(2) . .
C20 N4 C19 C18 169.55(18) . .
C18 N3 C17 N4 0.1(2) . .
Ni1 N3 C17 N4 171.67(13) . .
C19 N4 C17 N3 0.0(2) . .
C20 N4 C17 N3 -170.39(17) . .
C3 C2 C8 C7 -1.7(3) . .
C1 C2 C8 C7 178.08(18) . .
C6 C7 C8 C2 2.0(3) . .
C9 C7 C8 C2 -178.1(2) . .
C11 N1 C10 N2 0.9(2) . .
Ni1 N1 C10 N2 177.31(14) . .
C12 N2 C10 N1 -0.9(3) . .
C13 N2 C10 N1 -173.36(19) . .
C3 C4 C6 C7 -1.8(3) . .
C5 C4 C6 C7 178.37(18) . .
C8 C7 C6 C4 -0.3(3) . .
C9 C7 C6 C4 179.8(2) . .
N4 C19 C18 N3 0.3(2) . .
C17 N3 C18 C19 -0.3(2) . .
Ni1 N3 C18 C19 -169.17(14) . .
N5 C28 C29 N6 0.4(2) . .
C27 N6 C29 C28 0.5(2) . .
Ni1 N6 C29 C28 -172.99(14) 2_545 .
C15 C13 C14 C15 0.0(3) 7_565 .
N2 C13 C14 C15 180.00(18) . .
C15 C13 C14 C16 -175.6(2) 7_565 .
N2 C13 C14 C16 4.5(3) . .
C13 C15 C14 C13 0.0(3) 7_565 .
C13 C15 C14 C16 175.5(2) 7_565 .
C10 N2 C12 C11 0.4(3) . .
C13 N2 C12 C11 173.0(2) . .
N2 C12 C11 N1 0.1(3) . .
C10 N1 C11 C12 -0.6(3) . .
Ni1 N1 C11 C12 -177.04(17) . .
